data_7103389
loop_
_publ_author_name
'Zhang, Dakui'
'Wen, Yugeng'
'Xiao, Yi'
'Yu, Gui'
'Liu, Yunqi'
'Qian, Xuhong'

_publ_section_title
;
 Bulky 4-tritylphenylethynyl substituted boradiazaindacene: pure red
 emission, relatively large Stokes shift and inhibition of
 self-quenching.
;
_journal_issue 39
_journal_name_full 'Chemical communications (Cambridge, England)'
_journal_page_first 4777
_journal_page_last 4779
_journal_paper_doi 10.1039/b808681h
_journal_year 2008
_chemical_formula_moiety 'C35 H27 B F2 N2'
_chemical_formula_sum 'C35 H27 B F2 N2'
_chemical_formula_weight 524.40
_chemical_name_systematic
;
?
;
_space_group_IT_number 43
_symmetry_cell_setting orthorhombic
_symmetry_space_group_name_Hall 'F 2 -2d'
_symmetry_space_group_name_H-M 'F d d 2'
_atom_sites_solution_hydrogens geom
_atom_sites_solution_primary direct
_atom_sites_solution_secondary difmap
_audit_creation_method SHELXL-97
_cell_angle_alpha 90.00
_cell_angle_beta 90.00
_cell_angle_gamma 90.00
_cell_formula_units_Z 8
_cell_length_a 28.6219(16)
_cell_length_b 6.9589(4)
_cell_length_c 28.2896(16)
_cell_measurement_reflns_used 1989
_cell_measurement_temperature 273(2)
_cell_measurement_theta_max 22.40
_cell_measurement_theta_min 2.85
_cell_volume 5634.6(6)
_computing_cell_refinement 'Bruker SMART'
_computing_data_collection 'Bruker SMART'
_computing_data_reduction 'Bruker SAINT'
_computing_molecular_graphics 'Bruker SHELXTL'
_computing_publication_material 'Bruker SHELXTL'
_computing_structure_refinement 'SHELXL-97 (Sheldrick, 1997)'
_computing_structure_solution 'SHELXS-97 (Sheldrick, 1990)'
_diffrn_ambient_temperature 273(2)
_diffrn_measured_fraction_theta_full 0.994
_diffrn_measured_fraction_theta_max 0.994
_diffrn_measurement_device_type 'CCD area detector'
_diffrn_measurement_method 'phi and omega scans'
_diffrn_radiation_monochromator graphite
_diffrn_radiation_source 'fine-focus sealed tube'
_diffrn_radiation_type MoK\a
_diffrn_radiation_wavelength 0.71073
_diffrn_reflns_av_R_equivalents 0.0566
_diffrn_reflns_av_sigmaI/netI 0.0411
_diffrn_reflns_limit_h_max 36
_diffrn_reflns_limit_h_min -37
_diffrn_reflns_limit_k_max 9
_diffrn_reflns_limit_k_min -8
_diffrn_reflns_limit_l_max 34
_diffrn_reflns_limit_l_min -37
_diffrn_reflns_number 9043
_diffrn_reflns_theta_full 27.96
_diffrn_reflns_theta_max 27.96
_diffrn_reflns_theta_min 2.85
_exptl_absorpt_coefficient_mu 0.081
_exptl_absorpt_correction_T_max 0.9880
_exptl_absorpt_correction_T_min 0.9715
_exptl_absorpt_correction_type multi-scan
_exptl_absorpt_process_details SADABS
_exptl_crystal_colour purple
_exptl_crystal_density_diffrn 1.236
_exptl_crystal_density_meas ?
_exptl_crystal_density_method .
_exptl_crystal_description block
_exptl_crystal_F_000 2192
_exptl_crystal_size_max 0.36
_exptl_crystal_size_mid 0.27
_exptl_crystal_size_min 0.15
_refine_diff_density_max 0.138
_refine_diff_density_min -0.161
_refine_diff_density_rms 0.030
_refine_ls_abs_structure_details 'Flack H D (1983), Acta Cryst. A39, 876-881'
_refine_ls_abs_structure_Flack 10(10)
_refine_ls_extinction_method none
_refine_ls_goodness_of_fit_ref 1.094
_refine_ls_hydrogen_treatment contra
_refine_ls_matrix_type full
_refine_ls_number_parameters 183
_refine_ls_number_reflns 1721
_refine_ls_number_restraints 1
_refine_ls_restrained_S_all 1.094
_refine_ls_R_factor_all 0.0759
_refine_ls_R_factor_gt 0.0455
_refine_ls_shift/su_max 0.000
_refine_ls_shift/su_mean 0.000
_refine_ls_structure_factor_coef Fsqd
_refine_ls_weighting_details 'calc w=1/[\s^2^(Fo^2^)+(0.0575P)^2^+0.4305P] where P=(Fo^2^+2Fc^2^)/3'
_refine_ls_weighting_scheme calc
_refine_ls_wR_factor_gt 0.1031
_refine_ls_wR_factor_ref 0.1169
_reflns_number_gt 1169
_reflns_number_total 1721
_reflns_threshold_expression >2sigma(I)
_cod_data_source_file b808681h.txt
_cod_data_source_block 1
_cod_depositor_comments
;
The following automatic conversions were performed:
'_symmetry_cell_setting' value 'Orthorhombic' changed to 'orthorhombic'
according to '/home/saulius/struct/CIF-dictionaries/cif_core.dic'
dictionary named 'cif_core.dic' version 2.4.1 from 2010-06-29.

Automatic conversion script
Id: cif_fix_enum 1527 2010-12-29 10:47:43Z saulius 
;
_cod_original_sg_symbol_H-M 'Fdd2 '
_cod_database_code 7103389

loop_
_symmetry_equiv_pos_as_xyz
'x, y, z'
'-x, -y, z'
'x+1/4, -y+1/4, z+1/4'
'-x+1/4, y+1/4, z+1/4'
'x, y+1/2, z+1/2'
'-x, -y+1/2, z+1/2'
'x+1/4, -y+3/4, z+3/4'
'-x+1/4, y+3/4, z+3/4'
'x+1/2, y, z+1/2'
'-x+1/2, -y, z+1/2'
'x+3/4, -y+1/4, z+3/4'
'-x+3/4, y+1/4, z+3/4'
'x+1/2, y+1/2, z'
'-x+1/2, -y+1/2, z'
'x+3/4, -y+3/4, z+1/4'
'-x+3/4, y+3/4, z+1/4'

loop_
_atom_site_label
_atom_site_type_symbol
_atom_site_fract_x
_atom_site_fract_y
_atom_site_fract_z
_atom_site_U_iso_or_equiv
_atom_site_adp_type
_atom_site_occupancy
_atom_site_symmetry_multiplicity
_atom_site_calc_flag
_atom_site_refinement_flags
_atom_site_disorder_assembly
_atom_site_disorder_group
C1 C 0.18749(12) 2.2444(6) 0.13473(17) 0.0857(11) Uani 1 1 d . . .
H1 H 0.2049 2.3570 0.1361 0.103 Uiso 1 1 calc R . .
C2 C 0.18246(15) 2.1341(7) 0.17345(16) 0.0979(13) Uani 1 1 d . . .
H2 H 0.1964 2.1710 0.2017 0.117 Uiso 1 1 calc R . .
C3 C 0.16706(12) 2.1903(5) 0.09385(15) 0.0784(10) Uani 1 1 d . . .
H3 H 0.1705 2.2671 0.0672 0.094 Uiso 1 1 calc R . .
C4 C 0.15652(13) 1.9656(7) 0.17154(15) 0.0883(11) Uani 1 1 d . . .
H4 H 0.1532 1.8906 0.1985 0.106 Uiso 1 1 calc R . .
C5 C 0.14119(10) 2.0240(4) 0.09069(12) 0.0640(8) Uani 1 1 d . . .
H5 H 0.1275 1.9895 0.0621 0.077 Uiso 1 1 calc R . .
C6 C 0.13553(9) 1.9086(4) 0.12988(12) 0.0600(7) Uani 1 1 d . . .
C7 C 0.10907(11) 1.7334(5) 0.12696(13) 0.0674(8) Uani 1 1 d . . .
C8 C 0.08716(10) 1.5880(5) 0.12410(13) 0.0674(8) Uani 1 1 d . . .
C9 C 0.06138(9) 1.4136(4) 0.12402(12) 0.0601(7) Uani 1 1 d . . .
C10 C 0.04722(9) 1.3115(4) 0.16384(10) 0.0537(7) Uani 1 1 d . . .
C11 C 0.05892(12) 1.3714(5) 0.21308(11) 0.0672(9) Uani 1 1 d . . .
H11C H 0.0759 1.4903 0.2123 0.101 Uiso 1 1 calc R . .
H11B H 0.0778 1.2741 0.2278 0.101 Uiso 1 1 calc R . .
H11A H 0.0306 1.3883 0.2308 0.101 Uiso 1 1 calc R . .
C12 C 0.04597(10) 1.3120(5) 0.08375(12) 0.0655(8) Uani 1 1 d . . .
C13 C 0.05501(14) 1.3627(6) 0.03354(14) 0.0888(12) Uani 1 1 d . . .
H13C H 0.0406 1.2690 0.0133 0.133 Uiso 1 1 calc R . .
H13B H 0.0881 1.3645 0.0279 0.133 Uiso 1 1 calc R . .
H13A H 0.0422 1.4873 0.0269 0.133 Uiso 1 1 calc R . .
C14 C 0.02262(9) 1.1485(4) 0.14699(10) 0.0517(7) Uani 1 1 d . . .
C15 C 0.0000 1.0000 0.17097(13) 0.0475(9) Uani 1 2 d S . .
C16 C 0.0000 1.0000 0.22370(13) 0.0455(8) Uani 1 2 d S . .
C17 C 0.03685(10) 0.9203(4) 0.24799(11) 0.0575(7) Uani 1 1 d . . .
H17 H 0.0618 0.8662 0.2316 0.069 Uiso 1 1 calc R . .
C18 C 0.03665(13) 0.9210(5) 0.29723(13) 0.0744(10) Uani 1 1 d . . .
H18 H 0.0616 0.8675 0.3137 0.089 Uiso 1 1 calc R . .
C19 C 0.0000 1.0000 0.32160(19) 0.0810(14) Uani 1 2 d S . .
H19 H 0.0000 1.0000 0.3545 0.097 Uiso 1 2 calc SR . .
B1 B 0.0000 1.0000 0.06528(18) 0.0660(13) Uani 1 2 d S . .
N1 N 0.02265(8) 1.1530(4) 0.09741(9) 0.0589(6) Uani 1 1 d . . .
F1 F 0.03395(8) 0.9161(3) 0.03706(8) 0.0964(7) Uani 1 1 d . . .

loop_
_atom_site_aniso_label
_atom_site_aniso_U_11
_atom_site_aniso_U_22
_atom_site_aniso_U_33
_atom_site_aniso_U_23
_atom_site_aniso_U_13
_atom_site_aniso_U_12
C1 0.0737(19) 0.079(2) 0.105(3) -0.003(2) -0.007(2) -0.0113(19)
C2 0.094(2) 0.114(4) 0.086(3) -0.011(3) -0.023(2) -0.015(3)
C3 0.085(2) 0.062(2) 0.088(3) 0.0126(18) 0.0038(19) -0.0072(19)
C4 0.086(2) 0.109(3) 0.070(2) 0.018(2) -0.0010(19) -0.001(2)
C5 0.0694(16) 0.0576(18) 0.065(2) 0.0012(16) 0.0015(14) -0.0047(15)
C6 0.0541(13) 0.0592(17) 0.067(2) 0.0064(15) 0.0085(14) 0.0016(13)
C7 0.0651(15) 0.0657(19) 0.071(2) 0.0139(17) 0.0131(15) 0.0018(16)
C8 0.0631(14) 0.0587(18) 0.080(2) 0.0173(17) 0.0168(17) 0.0029(15)
C9 0.0601(13) 0.0558(16) 0.064(2) 0.0106(16) 0.0068(15) 0.0030(13)
C10 0.0543(13) 0.0511(16) 0.0556(17) 0.0027(14) 0.0073(13) 0.0025(13)
C11 0.0784(18) 0.0558(18) 0.068(2) -0.0015(15) 0.0009(16) -0.0160(15)
C12 0.0665(16) 0.0693(19) 0.0607(19) 0.0143(17) 0.0128(15) 0.0058(16)
C13 0.102(2) 0.098(3) 0.066(2) 0.025(2) 0.019(2) 0.000(2)
C14 0.0570(14) 0.0536(17) 0.0446(16) 0.0015(13) 0.0031(12) 0.0019(12)
C15 0.0483(16) 0.050(2) 0.044(2) 0.000 0.000 0.0007(16)
C16 0.0549(17) 0.0360(18) 0.045(2) 0.000 0.000 -0.0048(16)
C17 0.0618(15) 0.0484(15) 0.062(2) 0.0020(14) -0.0042(13) -0.0033(13)
C18 0.101(2) 0.059(2) 0.063(2) 0.0102(16) -0.029(2) -0.0062(18)
C19 0.128(4) 0.068(3) 0.047(3) 0.000 0.000 -0.012(3)
B1 0.075(3) 0.079(4) 0.043(3) 0.000 0.000 -0.003(3)
N1 0.0620(12) 0.0669(17) 0.0477(15) 0.0070(12) 0.0056(11) 0.0005(12)
F1 0.1111(14) 0.1159(17) 0.0621(12) -0.0194(12) 0.0279(12) -0.0105(13)

loop_
_atom_type_symbol
_atom_type_description
_atom_type_scat_dispersion_real
_atom_type_scat_dispersion_imag
_atom_type_scat_source
C C 0.0033 0.0000 'International Tables Vol C Tables 4.2.6.8 and 6.1.1.4'
H H 0.0000 0.0000 'International Tables Vol C Tables 4.2.6.8 and 6.1.1.4'
B B 0.0013 0.0000 'International Tables Vol C Tables 4.2.6.8 and 6.1.1.4'
N N 0.0061 0.0000 'International Tables Vol C Tables 4.2.6.8 and 6.1.1.4'
F F 0.0171 0.0000 'International Tables Vol C Tables 4.2.6.8 and 6.1.1.4'

loop_
_geom_angle_atom_site_label_1
_geom_angle_atom_site_label_2
_geom_angle_atom_site_label_3
_geom_angle
_geom_angle_site_symmetry_1
_geom_angle_site_symmetry_3
_geom_angle_publ_flag
C2 C1 C3 119.5(4) . . ?
C2 C1 H1 120.3 . . ?
C3 C1 H1 120.3 . . ?
C1 C2 C4 120.5(4) . . ?
C1 C2 H2 119.8 . . ?
C4 C2 H2 119.8 . . ?
C1 C3 C5 121.6(4) . . ?
C1 C3 H3 119.2 . . ?
C5 C3 H3 119.2 . . ?
C6 C4 C2 120.6(4) . . ?
C6 C4 H4 119.7 . . ?
C2 C4 H4 119.7 . . ?
C3 C5 C6 120.0(3) . . ?
C3 C5 H5 120.0 . . ?
C6 C5 H5 120.0 . . ?
C5 C6 C4 117.9(3) . . ?
C5 C6 C7 120.7(3) . . ?
C4 C6 C7 121.5(3) . . ?
C8 C7 C6 179.4(4) . . ?
C7 C8 C9 176.2(4) . . ?
C10 C9 C12 107.9(2) . . ?
C10 C9 C8 125.9(3) . . ?
C12 C9 C8 126.3(3) . . ?
C9 C10 C14 106.3(3) . . ?
C9 C10 C11 123.2(3) . . ?
C14 C10 C11 130.5(3) . . ?
C10 C11 H11C 109.5 . . ?
C10 C11 H11B 109.5 . . ?
H11C C11 H11B 109.5 . . ?
C10 C11 H11A 109.5 . . ?
H11C C11 H11A 109.5 . . ?
H11B C11 H11A 109.5 . . ?
N1 C12 C9 109.5(3) . . ?
N1 C12 C13 123.7(3) . . ?
C9 C12 C13 126.7(3) . . ?
C12 C13 H13C 109.5 . . ?
C12 C13 H13B 109.5 . . ?
H13C C13 H13B 109.5 . . ?
C12 C13 H13A 109.5 . . ?
H13C C13 H13A 109.5 . . ?
H13B C13 H13A 109.5 . . ?
C15 C14 N1 120.2(3) . . ?
C15 C14 C10 131.3(3) . . ?
N1 C14 C10 108.5(2) . . ?
C14 C15 C14 121.8(4) 2_575 . ?
C14 C15 C16 119.09(19) 2_575 . ?
C14 C15 C16 119.09(19) . . ?
C17 C16 C17 120.1(4) . 2_575 ?
C17 C16 C15 119.97(19) . . ?
C17 C16 C15 119.97(19) 2_575 . ?
C16 C17 C18 119.7(3) . . ?
C16 C17 H17 120.2 . . ?
C18 C17 H17 120.2 . . ?
C19 C18 C17 120.5(3) . . ?
C19 C18 H18 119.7 . . ?
C17 C18 H18 119.7 . . ?
C18 C19 C18 119.6(5) 2_575 . ?
C18 C19 H19 120.2 2_575 . ?
C18 C19 H19 120.2 . . ?
F1 B1 F1 109.7(4) 2_575 . ?
F1 B1 N1 110.08(14) 2_575 . ?
F1 B1 N1 109.59(13) . . ?
F1 B1 N1 109.59(13) 2_575 2_575 ?
F1 B1 N1 110.08(14) . 2_575 ?
N1 B1 N1 107.8(4) . 2_575 ?
C12 N1 C14 107.8(3) . . ?
C12 N1 B1 127.2(3) . . ?
C14 N1 B1 125.0(3) . . ?

loop_
_geom_bond_atom_site_label_1
_geom_bond_atom_site_label_2
_geom_bond_distance
_geom_bond_site_symmetry_2
_geom_bond_publ_flag
C1 C2 1.345(6) . ?
C1 C3 1.350(5) . ?
C1 H1 0.9300 . ?
C2 C4 1.389(6) . ?
C2 H2 0.9300 . ?
C3 C5 1.377(5) . ?
C3 H3 0.9300 . ?
C4 C6 1.381(5) . ?
C4 H4 0.9300 . ?
C5 C6 1.379(5) . ?
C5 H5 0.9300 . ?
C6 C7 1.438(5) . ?
C7 C8 1.193(4) . ?
C8 C9 1.420(4) . ?
C9 C10 1.392(4) . ?
C9 C12 1.411(5) . ?
C10 C14 1.418(4) . ?
C10 C11 1.492(4) . ?
C11 H11C 0.9600 . ?
C11 H11B 0.9600 . ?
C11 H11A 0.9600 . ?
C12 N1 1.349(4) . ?
C12 C13 1.486(5) . ?
C13 H13C 0.9600 . ?
C13 H13B 0.9600 . ?
C13 H13A 0.9600 . ?
C14 C15 1.395(3) . ?
C14 N1 1.403(3) . ?
C15 C14 1.395(3) 2_575 ?
C15 C16 1.492(5) . ?
C16 C17 1.376(3) . ?
C16 C17 1.376(3) 2_575 ?
C17 C18 1.393(5) . ?
C17 H17 0.9300 . ?
C18 C19 1.370(5) . ?
C18 H18 0.9300 . ?
C19 C18 1.370(5) 2_575 ?
C19 H19 0.9300 . ?
B1 F1 1.386(4) 2_575 ?
B1 F1 1.386(4) . ?
B1 N1 1.543(4) . ?
B1 N1 1.543(4) 2_575 ?
